data_9001024
loop_
_publ_author_name
'Duesler, E. N.'
'Foord, E. E.'

_publ_section_title
;
 Crystal structure of hashemite, BaCrO4, a barite structure type
;
_journal_name_full 'American Mineralogist'
_journal_page_first 1217
_journal_page_last 1220
_journal_volume 71
_journal_year 1986
_chemical_compound_source 'from a stone quarry 60 km southeast of Amman, west-central Jordan'
_chemical_formula_sum 'Ba Cr0.9 O4 S0.1'
_chemical_name_mineral Hashemite
_space_group_IT_number 62
_symmetry_space_group_name_Hall '-P 2ac 2n'
_symmetry_space_group_name_H-M 'P n m a'
_cell_angle_alpha 90
_cell_angle_beta 90
_cell_angle_gamma 90
_cell_length_a 9.1028
_cell_length_b 5.5276
_cell_length_c 7.3314
_cell_formula_units_Z 4
_cell_volume 368.891
_database_code_amcsd 0001046
_exptl_crystal_density_diffrn 4.525
_cod_original_formula_sum 'Ba (Cr.9 S.1) O4'
_cod_database_code 9001024

loop_
_space_group_symop_operation_xyz
x,y,z
x,1/2-y,z
-x,1/2+y,-z
1/2-x,1/2+y,1/2+z
1/2+x,1/2-y,1/2-z
1/2+x,y,1/2-z
1/2-x,-y,1/2+z
-x,-y,-z

loop_
_atom_site_aniso_label
_atom_site_aniso_U_11
_atom_site_aniso_U_22
_atom_site_aniso_U_33
_atom_site_aniso_U_12
_atom_site_aniso_U_13
_atom_site_aniso_U_23
Ba 0.02420 0.03480 0.02590 0.00000 -0.00030 0.00000
Cr 0.02450 0.02750 0.02400 0.00000 0.00040 0.00000
S 0.02450 0.02750 0.02400 0.00000 0.00040 0.00000
O1 0.03100 0.05600 0.04800 0.00000 0.01300 0.00000
O2 0.04300 0.04800 0.03200 0.00000 -0.00900 0.00000
O3 0.03100 0.02800 0.03400 0.00000 -0.00100 0.00200

loop_
_atom_site_label
_atom_site_fract_x
_atom_site_fract_y
_atom_site_fract_z
_atom_site_occupancy
Ba 0.81690 0.75000 -0.15551 1.00000
Cr 0.44225 0.75000 0.19404 0.90000
S 0.44225 0.75000 0.19404 0.10000
O1 0.60990 0.75000 0.11460 1.00000
O2 0.31850 0.75000 0.03300 1.00000
O3 0.41800 0.50780 0.32310 1.00000

loop_
_cod_related_entry_id
_cod_related_entry_database
_cod_related_entry_code
1 AMCSD 0001046
